data_4073797
loop_
_publ_author_name
'Jeletic, Matthew S.'
'Ghiviriga, Ion'
'Abboud, Khalil A.'
'Veige, Adam S.'

_publ_section_title
;
 Mono- and Bimetallic Rhodium(I) Complexes Supported by NewC2-Symmetric
 Bis-N-heterocyclic Carbene Ligands:&#x00A0; Metalation via CC Bond
 Cleavage under Mild Conditions
;
_journal_issue 22
_journal_name_full Organometallics
_journal_page_first 5267
_journal_paper_doi 10.1021/om700630u
_journal_volume 26
_journal_year 2007
_chemical_formula_sum 'C54 H64 Cl2 N4 O Rh2'
_chemical_formula_weight 1061.81
_chemical_name_systematic
; 
 ? 
;
_space_group_IT_number 154
_symmetry_cell_setting trigonal
_symmetry_space_group_name_Hall 'P 32 2"'
_symmetry_space_group_name_H-M 'P 32 2 1'
_atom_sites_solution_hydrogens geom
_atom_sites_solution_primary direct
_atom_sites_solution_secondary difmap
_audit_creation_method SHELXL-97
_cell_angle_alpha 90.00
_cell_angle_beta 90.00
_cell_angle_gamma 120.00
_cell_formula_units_Z 3
_cell_length_a 11.9962(3)
_cell_length_b 11.9962(3)
_cell_length_c 28.3024(16)
_cell_measurement_reflns_used 70
_cell_measurement_temperature 173(2)
_cell_measurement_theta_max 28.0
_cell_measurement_theta_min 2.0
_cell_volume 3527.3(2)
_computing_cell_refinement 'Bruker SMART v5.624 & SAINT 6.36a (Bruker 1998)'
_computing_data_collection 'Bruker SMART v5.624 (Bruker 1998)'
_computing_data_reduction 'Bruker SHELXTL v6.14 (Bruker 2000)'
_computing_molecular_graphics 'Bruker SHELXTL v6.14'
_computing_publication_material 'Bruker SHELXTL v6.14'
_computing_structure_refinement 'Bruker SHELXTL v6.14'
_computing_structure_solution 'Bruker SHELXTL v6.14'
_diffrn_ambient_temperature 173(2)
_diffrn_measured_fraction_theta_full 0.998
_diffrn_measured_fraction_theta_max 0.998
_diffrn_measurement_device_type 'SMART CCD area detector'
_diffrn_measurement_method '\w scans'
_diffrn_radiation_monochromator graphite
_diffrn_radiation_source 'fine-focus sealed tube'
_diffrn_radiation_type MoK\a
_diffrn_radiation_wavelength 0.71073
_diffrn_reflns_av_R_equivalents 0.0956
_diffrn_reflns_av_sigmaI/netI 0.1028
_diffrn_reflns_limit_h_max 15
_diffrn_reflns_limit_h_min -6
_diffrn_reflns_limit_k_max 14
_diffrn_reflns_limit_k_min -15
_diffrn_reflns_limit_l_max 36
_diffrn_reflns_limit_l_min -36
_diffrn_reflns_number 22318
_diffrn_reflns_theta_full 27.50
_diffrn_reflns_theta_max 27.50
_diffrn_reflns_theta_min 1.96
_diffrn_standards_decay_% 1
_diffrn_standards_number 0
_exptl_absorpt_coefficient_mu 0.860
_exptl_absorpt_correction_T_max 0.9787
_exptl_absorpt_correction_T_min 0.9136
_exptl_absorpt_correction_type integration
_exptl_absorpt_process_details 'based on measured indexed crystal faces, Bruker SHELXTL  v6.12 (Bruker 1998)'
_exptl_crystal_colour yellow
_exptl_crystal_density_diffrn 1.500
_exptl_crystal_density_meas ?
_exptl_crystal_density_method 'not measured'
_exptl_crystal_description hx.
_exptl_crystal_F_000 1644
_exptl_crystal_size_max 0.12
_exptl_crystal_size_mid 0.11
_exptl_crystal_size_min 0.02
_refine_diff_density_max 0.529
_refine_diff_density_min -0.751
_refine_diff_density_rms 0.094
_refine_ls_abs_structure_details 'Flack H D (1983), Acta Cryst. A39, 876-881'
_refine_ls_abs_structure_Flack 0.52(5)
_refine_ls_extinction_method none
_refine_ls_goodness_of_fit_ref 1.007
_refine_ls_hydrogen_treatment mixed
_refine_ls_matrix_type full
_refine_ls_number_parameters 263
_refine_ls_number_reflns 5373
_refine_ls_number_restraints 0
_refine_ls_restrained_S_all 1.007
_refine_ls_R_factor_all 0.0985
_refine_ls_R_factor_gt 0.0530
_refine_ls_shift/su_max 0.001
_refine_ls_shift/su_mean 0.000
_refine_ls_structure_factor_coef Fsqd
_refine_ls_weighting_details 'calc w=1/[\s^2^(Fo^2^)+(0.0495P)^2^] where P=(Fo^2^+2Fc^2^)/3'
_refine_ls_weighting_scheme calc
_refine_ls_wR_factor_gt 0.1014
_refine_ls_wR_factor_ref 0.1127
_reflns_number_gt 3677
_reflns_number_total 5373
_reflns_threshold_expression I>2\s(I)
_cod_data_source_file om700630u-file008.cif
_cod_data_source_block mj09
_cod_depositor_comments
;
The following automatic conversions were performed:

'_symmetry_cell_setting' value 'Trigonal' changed to 'trigonal'
according to /home/saulius/struct/CIF-dictionaries/cif_core.dic
dictionary named 'cif_core.dic' version 2.4.1 from 2010-06-29.

Automatic conversion script
Id: cif_fix_values 1715 2011-07-08 13:25:40Z adriana 

The following automatic conversions were performed:

'_exptl_crystal_density_meas' value 'not measured' was changed to '?'
- the value is perceived as not measured.

Automatic conversion script
Id: cif_fix_values 3008 2015-01-20 13:52:24Z robertas 
;
_cod_database_code 4073797

loop_
_symmetry_equiv_pos_as_xyz
'x, y, z'
'-y, x-y, z+2/3'
'-x+y, -x, z+1/3'
'y, x, -z'
'x-y, -y, -z+1/3'
'-x, -x+y, -z+2/3'

loop_
_atom_site_label
_atom_site_type_symbol
_atom_site_fract_x
_atom_site_fract_y
_atom_site_fract_z
_atom_site_U_iso_or_equiv
_atom_site_adp_type
_atom_site_occupancy
_atom_site_symmetry_multiplicity
_atom_site_calc_flag
_atom_site_refinement_flags
Rh Rh 0.63542(5) 0.56556(5) 0.267361(16) 0.03046(13) Uani 1 1 d .
Cl Cl 0.61450(15) 0.57999(17) 0.35049(5) 0.0431(4) Uani 1 1 d .
C16 C 1.0028(6) 0.5976(6) 0.2751(2) 0.0328(15) Uani 1 1 d .
C11 C 0.9238(6) 0.4636(6) 0.2773(2) 0.0335(15) Uani 1 1 d .
C13 C 1.1056(6) 0.4391(6) 0.2729(2) 0.0437(16) Uani 1 1 d .
H13A H 1.1440 0.3865 0.2720 0.052 Uiso 1 1 calc R
N2 N 0.9218(5) 0.6494(5) 0.27447(17) 0.0282(12) Uani 1 1 d .
C21 C 1.0554(6) 1.0641(6) 0.3788(2) 0.0304(14) Uani 1 1 d .
N1 N 0.7982(4) 0.4403(4) 0.27786(16) 0.0312(12) Uani 1 1 d .
C20 C 1.1350(5) 1.0996(5) 0.3385(2) 0.0299(13) Uani 1 1 d .
C12 C 0.9740(6) 0.3815(7) 0.27640(19) 0.0412(16) Uani 1 1 d .
H12A H 0.9205 0.2907 0.2781 0.049 Uiso 1 1 calc R
C9 C 0.7942(6) 0.5529(5) 0.27528(19) 0.0302(14) Uani 1 1 d .
C17 C 0.9628(6) 0.7864(6) 0.2682(2) 0.0351(15) Uani 1 1 d .
H17A H 0.8855 0.7939 0.2624 0.042 Uiso 1 1 calc R
H17B H 1.0176 0.8183 0.2397 0.042 Uiso 1 1 calc R
C18 C 1.0370(5) 0.8733(6) 0.30978(19) 0.0304(12) Uani 1 1 d .
H18A H 1.1185 0.8709 0.3141 0.036 Uiso 1 1 calc R
C4 C 0.4345(6) 0.5118(7) 0.2595(2) 0.0408(17) Uani 1 1 d .
H4A H 0.3850 0.4864 0.2898 0.049 Uiso 1 1 calc R
C10 C 0.6851(6) 0.3110(6) 0.2812(2) 0.0451(18) Uani 1 1 d .
H10A H 0.6068 0.3173 0.2811 0.068 Uiso 1 1 calc R
H10B H 0.6893 0.2701 0.3106 0.068 Uiso 1 1 calc R
H10C H 0.6837 0.2592 0.2542 0.068 Uiso 1 1 calc R
C15 C 1.1362(6) 0.6552(6) 0.2721(2) 0.0335(15) Uani 1 1 d .
H15A H 1.1907 0.7459 0.2710 0.040 Uiso 1 1 calc R
C22 C 1.0941(7) 1.1348(6) 0.4187(2) 0.0380(15) Uani 1 1 d .
H22A H 1.0386 1.1105 0.4453 0.046 Uiso 1 1 calc R
C24 C 1.2985(6) 1.2806(6) 0.3815(3) 0.0400(16) Uani 1 1 d .
H24A H 1.3822 1.3542 0.3829 0.048 Uiso 1 1 calc R
C14 C 1.1843(7) 0.5720(6) 0.2707(2) 0.0428(16) Uani 1 1 d .
H14A H 1.2747 0.6070 0.2682 0.051 Uiso 1 1 calc R
C25 C 1.2573(6) 1.2087(5) 0.3405(2) 0.0373(15) Uani 1 1 d .
H25A H 1.3122 1.2334 0.3136 0.045 Uiso 1 1 calc R
C1 C 0.6059(7) 0.4913(6) 0.19780(19) 0.0388(15) Uani 1 1 d .
H1A H 0.6478 0.4388 0.1914 0.047 Uiso 1 1 calc R
C2 C 0.4684(7) 0.4293(6) 0.1809(2) 0.0429(16) Uani 1 1 d .
H2A H 0.4440 0.3450 0.1665 0.051 Uiso 1 1 calc R
H2B H 0.4619 0.4842 0.1562 0.051 Uiso 1 1 calc R
C7 C 0.6565(7) 0.7222(7) 0.1829(2) 0.0476(17) Uani 1 1 d .
H7A H 0.6498 0.7217 0.1480 0.057 Uiso 1 1 calc R
H7B H 0.7269 0.8083 0.1924 0.057 Uiso 1 1 calc R
C8 C 0.6913(7) 0.6239(6) 0.19720(18) 0.0378(16) Uani 1 1 d .
H8A H 0.7824 0.6485 0.1900 0.045 Uiso 1 1 calc R
C5 C 0.5046(6) 0.6392(7) 0.2530(2) 0.0426(17) Uani 1 1 d .
H5A H 0.4980 0.6918 0.2791 0.051 Uiso 1 1 calc R
C6 C 0.5301(8) 0.7018(7) 0.2042(2) 0.053(2) Uani 1 1 d .
H6A H 0.5338 0.7859 0.2068 0.063 Uiso 1 1 calc R
H6B H 0.4580 0.6465 0.1828 0.063 Uiso 1 1 calc R
C23 C 1.2184(6) 1.2459(6) 0.4205(2) 0.0434(17) Uani 1 1 d .
H23A H 1.2466 1.2963 0.4485 0.052 Uiso 1 1 calc R
C19 C 1.0725(6) 1.0135(6) 0.2965(2) 0.0316(14) Uani 1 1 d .
H19A H 1.1292 1.0449 0.2680 0.038 Uiso 1 1 calc R
C3 C 0.3747(6) 0.4095(7) 0.2204(2) 0.0451(17) Uani 1 1 d .
H3A H 0.3435 0.3234 0.2346 0.054 Uiso 1 1 calc R
H3B H 0.2995 0.4114 0.2070 0.054 Uiso 1 1 calc R

loop_
_atom_site_aniso_label
_atom_site_aniso_U_11
_atom_site_aniso_U_22
_atom_site_aniso_U_33
_atom_site_aniso_U_23
_atom_site_aniso_U_13
_atom_site_aniso_U_12
Rh 0.0230(2) 0.0348(3) 0.0354(2) -0.0010(2) -0.0025(2) 0.0158(2)
Cl 0.0269(8) 0.0586(11) 0.0384(7) -0.0019(8) 0.0011(6) 0.0173(7)
C16 0.048(4) 0.034(4) 0.025(3) -0.008(3) -0.004(3) 0.027(3)
C11 0.032(3) 0.037(4) 0.041(4) -0.002(3) -0.001(3) 0.024(3)
C13 0.048(4) 0.047(4) 0.055(4) -0.010(3) -0.007(3) 0.038(4)
N2 0.024(3) 0.033(3) 0.036(3) -0.007(2) -0.004(2) 0.021(3)
C21 0.026(3) 0.025(3) 0.043(3) 0.000(3) 0.003(3) 0.015(3)
N1 0.023(3) 0.022(3) 0.044(3) -0.008(2) -0.006(2) 0.008(3)
C20 0.021(3) 0.016(3) 0.048(3) 0.000(2) 0.000(3) 0.005(3)
C12 0.047(4) 0.041(4) 0.045(3) -0.011(3) -0.009(3) 0.029(4)
C9 0.030(4) 0.026(4) 0.035(3) -0.004(3) 0.002(3) 0.015(3)
C17 0.040(4) 0.029(3) 0.035(3) -0.005(3) -0.006(3) 0.016(3)
C18 0.025(3) 0.024(3) 0.041(3) -0.001(3) -0.001(2) 0.012(3)
C4 0.027(4) 0.056(5) 0.054(4) -0.003(4) -0.004(3) 0.032(4)
C10 0.035(4) 0.022(4) 0.065(4) -0.008(3) -0.014(3) 0.004(3)
C15 0.023(3) 0.045(4) 0.036(3) -0.010(3) -0.002(3) 0.020(3)
C22 0.049(4) 0.028(4) 0.044(3) 0.002(3) 0.001(3) 0.025(3)
C24 0.027(4) 0.021(3) 0.065(4) -0.007(3) -0.006(3) 0.007(3)
C14 0.034(4) 0.058(4) 0.046(4) -0.007(3) -0.007(3) 0.031(4)
C25 0.030(4) 0.018(3) 0.056(4) 0.005(3) -0.002(3) 0.006(3)
C1 0.039(4) 0.044(4) 0.034(3) 0.003(3) 0.000(3) 0.021(3)
C2 0.055(5) 0.040(4) 0.034(3) -0.008(3) -0.008(3) 0.024(4)
C7 0.053(4) 0.051(5) 0.041(3) 0.000(3) -0.006(3) 0.028(4)
C8 0.045(4) 0.035(4) 0.035(3) -0.002(3) 0.001(3) 0.021(3)
C5 0.032(4) 0.044(4) 0.063(4) -0.017(3) -0.016(3) 0.027(4)
C6 0.074(6) 0.049(5) 0.052(4) 0.001(3) -0.016(4) 0.043(5)
C23 0.041(4) 0.028(4) 0.064(4) -0.011(3) -0.014(3) 0.019(3)
C19 0.037(4) 0.026(3) 0.034(3) 0.004(3) 0.006(3) 0.018(3)
C3 0.042(4) 0.044(4) 0.046(4) -0.011(3) -0.013(3) 0.019(3)

loop_
_atom_type_symbol
_atom_type_description
_atom_type_scat_dispersion_real
_atom_type_scat_dispersion_imag
_atom_type_scat_source
C C 0.0033 0.0016 'International Tables Vol C Tables 4.2.6.8 and 6.1.1.4'
H H 0.0000 0.0000 'International Tables Vol C Tables 4.2.6.8 and 6.1.1.4'
N N 0.0061 0.0033 'International Tables Vol C Tables 4.2.6.8 and 6.1.1.4'
O O 0.0106 0.0060 'International Tables Vol C Tables 4.2.6.8 and 6.1.1.4'
Cl Cl 0.1484 0.1585 'International Tables Vol C Tables 4.2.6.8 and 6.1.1.4'
Rh Rh -1.1178 0.9187 'International Tables Vol C Tables 4.2.6.8 and 6.1.1.4'

loop_
_geom_angle_atom_site_label_1
_geom_angle_atom_site_label_2
_geom_angle_atom_site_label_3
_geom_angle
_geom_angle_site_symmetry_1
_geom_angle_site_symmetry_3
C9 Rh C8 88.5(2) . .
C9 Rh C1 92.2(3) . .
C8 Rh C1 38.7(2) . .
C9 Rh C4 161.3(2) . .
C8 Rh C4 97.1(3) . .
C1 Rh C4 81.5(3) . .
C9 Rh C5 162.6(3) . .
C8 Rh C5 82.2(3) . .
C1 Rh C5 89.7(3) . .
C4 Rh C5 35.7(2) . .
C9 Rh Cl 91.94(16) . .
C8 Rh Cl 159.59(17) . .
C1 Rh Cl 161.45(18) . .
C4 Rh Cl 88.92(19) . .
C5 Rh Cl 91.78(18) . .
N2 C16 C15 131.6(6) . .
N2 C16 C11 106.9(5) . .
C15 C16 C11 121.5(5) . .
C12 C11 N1 132.1(6) . .
C12 C11 C16 121.9(6) . .
N1 C11 C16 105.9(5) . .
C12 C13 C14 122.0(6) . .
C12 C13 H13A 119.0 . .
C14 C13 H13A 119.0 . .
C9 N2 C16 110.7(5) . .
C9 N2 C17 123.3(5) . .
C16 N2 C17 125.6(5) . .
C22 C21 C20 121.3(6) . .
C22 C21 C19 127.4(6) . 6_765
C20 C21 C19 111.3(5) . 6_765
C9 N1 C11 111.6(5) . .
C9 N1 C10 125.0(5) . .
C11 N1 C10 123.4(5) . .
C25 C20 C21 119.1(6) . .
C25 C20 C19 127.1(6) . .
C21 C20 C19 113.7(5) . .
C13 C12 C11 116.2(6) . .
C13 C12 H12A 121.9 . .
C11 C12 H12A 121.9 . .
N1 C9 N2 104.8(5) . .
N1 C9 Rh 125.6(4) . .
N2 C9 Rh 129.3(4) . .
N2 C17 C18 115.2(5) . .
N2 C17 H17A 108.5 . .
C18 C17 H17A 108.5 . .
N2 C17 H17B 108.5 . .
C18 C17 H17B 108.5 . .
H17A C17 H17B 107.5 . .
C17 C18 C18 114.5(6) . 6_765
C17 C18 C19 107.6(5) . .
C18 C18 C19 109.1(3) 6_765 .
C17 C18 H18A 108.5 . .
C18 C18 H18A 108.5 6_765 .
C19 C18 H18A 108.5 . .
C5 C4 C3 126.1(7) . .
C5 C4 Rh 72.8(4) . .
C3 C4 Rh 108.5(4) . .
C5 C4 H4A 113.8 . .
C3 C4 H4A 113.8 . .
Rh C4 H4A 113.8 . .
N1 C10 H10A 109.5 . .
N1 C10 H10B 109.5 . .
H10A C10 H10B 109.5 . .
N1 C10 H10C 109.5 . .
H10A C10 H10C 109.5 . .
H10B C10 H10C 109.5 . .
C14 C15 C16 115.8(6) . .
C14 C15 H15A 122.1 . .
C16 C15 H15A 122.1 . .
C21 C22 C23 119.4(6) . .
C21 C22 H22A 120.3 . .
C23 C22 H22A 120.3 . .
C25 C24 C23 120.3(6) . .
C25 C24 H24A 119.8 . .
C23 C24 H24A 119.8 . .
C15 C14 C13 122.6(6) . .
C15 C14 H14A 118.7 . .
C13 C14 H14A 118.7 . .
C24 C25 C20 119.9(6) . .
C24 C25 H25A 120.1 . .
C20 C25 H25A 120.1 . .
C8 C1 C2 123.8(6) . .
C8 C1 Rh 70.1(3) . .
C2 C1 Rh 114.4(4) . .
C8 C1 H1A 113.7 . .
C2 C1 H1A 113.7 . .
Rh C1 H1A 113.7 . .
C1 C2 C3 112.7(5) . .
C1 C2 H2A 109.1 . .
C3 C2 H2A 109.1 . .
C1 C2 H2B 109.1 . .
C3 C2 H2B 109.1 . .
H2A C2 H2B 107.8 . .
C8 C7 C6 114.4(6) . .
C8 C7 H7A 108.7 . .
C6 C7 H7A 108.7 . .
C8 C7 H7B 108.7 . .
C6 C7 H7B 108.7 . .
H7A C7 H7B 107.6 . .
C1 C8 C7 124.6(6) . .
C1 C8 Rh 71.3(3) . .
C7 C8 Rh 110.6(4) . .
C1 C8 H8A 114.2 . .
C7 C8 H8A 114.2 . .
Rh C8 H8A 114.2 . .
C4 C5 C6 122.8(7) . .
C4 C5 Rh 71.4(4) . .
C6 C5 Rh 111.0(4) . .
C4 C5 H5A 114.6 . .
C6 C5 H5A 114.6 . .
Rh C5 H5A 114.6 . .
C5 C6 C7 111.8(5) . .
C5 C6 H6A 109.3 . .
C7 C6 H6A 109.3 . .
C5 C6 H6B 109.3 . .
C7 C6 H6B 109.3 . .
H6A C6 H6B 107.9 . .
C24 C23 C22 119.9(6) . .
C24 C23 H23A 120.1 . .
C22 C23 H23A 120.1 . .
C20 C19 C21 107.4(5) . 6_765
C20 C19 C18 108.8(5) . .
C21 C19 C18 105.7(5) 6_765 .
C20 C19 H19A 111.5 . .
C21 C19 H19A 111.5 6_765 .
C18 C19 H19A 111.5 . .
C2 C3 C4 113.0(6) . .
C2 C3 H3A 109.0 . .
C4 C3 H3A 109.0 . .
C2 C3 H3B 109.0 . .
C4 C3 H3B 109.0 . .
H3A C3 H3B 107.8 . .

loop_
_geom_bond_atom_site_label_1
_geom_bond_atom_site_label_2
_geom_bond_distance
_geom_bond_site_symmetry_2
Rh C9 1.998(6) .
Rh C8 2.101(5) .
Rh C1 2.116(6) .
Rh C4 2.172(6) .
Rh C5 2.190(6) .
Rh Cl 2.3816(15) .
C16 N2 1.391(7) .
C16 C15 1.393(8) .
C16 C11 1.401(9) .
C11 C12 1.387(9) .
C11 N1 1.389(7) .
C13 C12 1.374(8) .
C13 C14 1.390(9) .
C13 H13A 0.9500 .
N2 C9 1.383(7) .
N2 C17 1.472(7) .
C21 C22 1.346(8) .
C21 C20 1.410(8) .
C21 C19 1.525(8) 6_765
N1 C9 1.377(7) .
N1 C10 1.467(7) .
C20 C25 1.396(8) .
C20 C19 1.506(8) .
C12 H12A 0.9500 .
C17 C18 1.528(8) .
C17 H17A 0.9900 .
C17 H17B 0.9900 .
C18 C18 1.539(11) 6_765
C18 C19 1.560(8) .
C18 H18A 1.0000 .
C4 C5 1.338(9) .
C4 C3 1.537(9) .
C4 H4A 1.0000 .
C10 H10A 0.9800 .
C10 H10B 0.9800 .
C10 H10C 0.9800 .
C15 C14 1.380(8) .
C15 H15A 0.9500 .
C22 C23 1.420(10) .
C22 H22A 0.9500 .
C24 C25 1.382(9) .
C24 C23 1.385(9) .
C24 H24A 0.9500 .
C14 H14A 0.9500 .
C25 H25A 0.9500 .
C1 C8 1.396(8) .
C1 C2 1.509(9) .
C1 H1A 1.0000 .
C2 C3 1.518(9) .
C2 H2A 0.9900 .
C2 H2B 0.9900 .
C7 C8 1.491(9) .
C7 C6 1.533(9) .
C7 H7A 0.9900 .
C7 H7B 0.9900 .
C8 H8A 1.0000 .
C5 C6 1.529(9) .
C5 H5A 1.0000 .
C6 H6A 0.9900 .
C6 H6B 0.9900 .
C23 H23A 0.9500 .
C19 C21 1.525(8) 6_765
C19 H19A 1.0000 .
C3 H3A 0.9900 .
C3 H3B 0.9900 .
